data_2022147
loop_
_publ_author_name
'Vicentes, Daniel E.'
'Romero, Andrea L.'
'Rodr\'iguez, Ricuarte'
'Cobo, Justo'
'Glidewell, Christopher'

_publ_section_title
;
 Conversion of 3-amino-4-arylamino-1<i>H</i>-isochromen-1-ones to
 1-arylisochromeno[3,4-<i>d</i>][1,2,3]triazol-5(1<i>H</i>)-ones:
 synthesis, spectroscopic characterization and the structures of four
 products and one ring-opened derivative
;
_journal_coeditor_code SK3747
_journal_issue 5
_journal_name_full 'Acta Crystallographica Section C'
_journal_page_first 446
_journal_page_last 453
_journal_paper_doi 10.1107/S2053229620003757
_journal_volume 76
_journal_year 2020
_chemical_formula_iupac 'C15 H8 Cl N3 O2'
_chemical_formula_moiety 'C15 H8 Cl N3 O2'
_chemical_formula_sum 'C15 H8 Cl N3 O2'
_chemical_formula_weight 297.69
_chemical_name_systematic
;
1-(4-Chlorophenyl)isochromeno[3,4-<i>d</i>][1,2,3]triazol-5(1<i>H</i>)-one
;
_space_group_crystal_system monoclinic
_space_group_IT_number 14
_space_group_name_Hall '-P 2ybc'
_space_group_name_H-M_alt 'P 1 21/c 1'
_atom_sites_solution_hydrogens geom
_atom_sites_solution_primary difmap
_audit_creation_method SHELXL-2014
_cell_angle_alpha 90
_cell_angle_beta 112.820(3)
_cell_angle_gamma 90
_cell_formula_units_Z 4
_cell_length_a 16.7331(12)
_cell_length_b 5.9676(4)
_cell_length_c 13.6810(10)
_cell_measurement_reflns_used 2892
_cell_measurement_temperature 100(2)
_cell_measurement_theta_max 27.502
_cell_measurement_theta_min 2.641
_cell_volume 1259.21(16)
_computing_cell_refinement
;
APEX3 (Bruker, 2018)
;
_computing_data_collection
;
APEX3 (Bruker, 2018)
;
_computing_data_reduction
;
APEX3 (Bruker, 2018)
;
_computing_molecular_graphics
;
PLATON (Spek, 2020)
;
_computing_publication_material
;
SHELXL2014 (Sheldrick, 2015b) and PLATON (Spek, 2020)
;
_computing_structure_refinement
;
SHELXL2014 (Sheldrick, 2015b)
;
_computing_structure_solution
;
SHELXT2014 (Sheldrick, 2015a)
;
_diffrn_ambient_temperature 100(2)
_diffrn_measured_fraction_theta_full 0.999
_diffrn_measured_fraction_theta_max 0.999
_diffrn_measurement_device_type 'Bruker D8 Venture'
_diffrn_measurement_method '\f and \w scans'
_diffrn_radiation_monochromator 'multilayer mirror'
_diffrn_radiation_type MoK\a
_diffrn_radiation_wavelength 0.71073
_diffrn_reflns_av_R_equivalents 0.0561
_diffrn_reflns_av_unetI/netI 0.0233
_diffrn_reflns_limit_h_max 21
_diffrn_reflns_limit_h_min -21
_diffrn_reflns_limit_k_max 7
_diffrn_reflns_limit_k_min -7
_diffrn_reflns_limit_l_max 17
_diffrn_reflns_limit_l_min -17
_diffrn_reflns_number 34775
_diffrn_reflns_theta_full 25.242
_diffrn_reflns_theta_max 27.502
_diffrn_reflns_theta_min 2.641
_diffrn_source 'INCOATEC high brilliance microfocus sealed tube'
_diffrn_standards_decay_% 0
_diffrn_standards_interval_count 0
_diffrn_standards_interval_time 0
_diffrn_standards_number 0
_exptl_absorpt_coefficient_mu 0.311
_exptl_absorpt_correction_T_max 0.967
_exptl_absorpt_correction_T_min 0.880
_exptl_absorpt_correction_type multi-scan
_exptl_absorpt_process_details
;
(SADABS; Bruker, 2016)
;
_exptl_crystal_colour pink
_exptl_crystal_density_diffrn 1.570
_exptl_crystal_description block
_exptl_crystal_F_000 608
_exptl_crystal_size_max 0.250
_exptl_crystal_size_mid 0.140
_exptl_crystal_size_min 0.110
_refine_diff_density_max 0.366
_refine_diff_density_min -0.262
_refine_ls_extinction_method none
_refine_ls_goodness_of_fit_ref 1.121
_refine_ls_hydrogen_treatment constr
_refine_ls_matrix_type full
_refine_ls_number_parameters 190
_refine_ls_number_reflns 2891
_refine_ls_number_restraints 0
_refine_ls_restrained_S_all 1.121
_refine_ls_R_factor_all 0.0469
_refine_ls_R_factor_gt 0.0343
_refine_ls_shift/su_max 0.000
_refine_ls_shift/su_mean 0.000
_refine_ls_structure_factor_coef Fsqd
_refine_ls_weighting_details 'w=1/[\s^2^(Fo^2^)+(0.0251P)^2^+1.2186P] where P=(Fo^2^+2Fc^2^)/3'
_refine_ls_weighting_scheme calc
_refine_ls_wR_factor_gt 0.0772
_refine_ls_wR_factor_ref 0.0871
_reflns_number_gt 2413
_reflns_number_total 2891
_reflns_threshold_expression 'I > 2\s(I)'
_cod_data_source_file sk3747sup1.cif
_cod_data_source_block IV
_cod_original_sg_symbol_H-M 'P 21/c'
_cod_database_code 2022147
_shelx_space_group_comment
;
The symmetry employed for this shelxl refinement is uniquely defined
by the following loop, which should always be used as a source of
symmetry information in preference to the above space-group names.
They are only intended as comments.
;
_shelx_estimated_absorpt_t_min 0.926
_shelx_estimated_absorpt_t_max 0.967
_shelxl_version_number 2.014

loop_
_space_group_symop_operation_xyz
'x, y, z'
'-x, y+1/2, -z+1/2'
'-x, -y, -z'
'x, -y-1/2, z-1/2'

loop_
_atom_site_type_symbol
_atom_site_label
_atom_site_fract_x
_atom_site_fract_y
_atom_site_fract_z
_atom_site_U_iso_or_equiv
_atom_site_adp_type
_atom_site_calc_flag
_atom_site_occupancy
_atom_site_disorder_assembly
_atom_site_disorder_group
N N1 0.28243(8) 0.9201(2) 0.34381(11) 0.0144(3) Uani d 1 . .
N N2 0.31078(9) 1.1119(2) 0.40077(11) 0.0171(3) Uani d 1 . .
N N3 0.27667(9) 1.1220(2) 0.47311(11) 0.0167(3) Uani d 1 . .
C C3A 0.22867(10) 0.9365(3) 0.46143(12) 0.0148(3) Uani d 1 . .
O O4 0.18490(7) 0.89279(19) 0.52497(9) 0.0165(2) Uani d 1 . .
C C5 0.13882(10) 0.6934(3) 0.50868(13) 0.0164(3) Uani d 1 . .
O O5 0.10574(8) 0.6503(2) 0.57022(10) 0.0229(3) Uani d 1 . .
C C5A 0.13207(10) 0.5537(3) 0.41602(12) 0.0144(3) Uani d 1 . .
C C6 0.07782(10) 0.3663(3) 0.39504(13) 0.0167(3) Uani d 1 . .
H H6 0.0483 0.3316 0.4401 0.020 Uiso calc 1 . .
C C7 0.06720(11) 0.2317(3) 0.30858(13) 0.0179(3) Uani d 1 . .
H H7 0.0309 0.1033 0.2948 0.021 Uiso calc 1 . .
C C8 0.10969(10) 0.2841(3) 0.24148(13) 0.0165(3) Uani d 1 . .
H H8 0.1013 0.1921 0.1816 0.020 Uiso calc 1 . .
C C9 0.16389(10) 0.4687(3) 0.26127(13) 0.0149(3) Uani d 1 . .
H H9 0.1926 0.5028 0.2152 0.018 Uiso calc 1 . .
C C9A 0.17630(10) 0.6048(3) 0.34916(12) 0.0136(3) Uani d 1 . .
C C9B 0.22950(10) 0.8037(3) 0.38052(12) 0.0138(3) Uani d 1 . .
C C11 0.32143(10) 0.8577(3) 0.27144(13) 0.0140(3) Uani d 1 . .
C C12 0.36182(10) 0.6505(3) 0.28242(13) 0.0162(3) Uani d 1 . .
H H12 0.3594 0.5457 0.3335 0.019 Uiso calc 1 . .
C C13 0.40594(10) 0.5987(3) 0.21758(13) 0.0162(3) Uani d 1 . .
H H13 0.4329 0.4566 0.2227 0.019 Uiso calc 1 . .
C C14 0.41012(10) 0.7567(3) 0.14533(13) 0.0158(3) Uani d 1 . .
Cl Cl14 0.47074(3) 0.69834(7) 0.07027(3) 0.02089(12) Uani d 1 . .
C C15 0.36852(11) 0.9621(3) 0.13295(13) 0.0170(3) Uani d 1 . .
H H15 0.3709 1.0667 0.0818 0.020 Uiso calc 1 . .
C C16 0.32319(10) 1.0128(3) 0.19655(13) 0.0160(3) Uani d 1 . .
H H16 0.2938 1.1520 0.1889 0.019 Uiso calc 1 . .

loop_
_atom_site_aniso_label
_atom_site_aniso_U_11
_atom_site_aniso_U_22
_atom_site_aniso_U_33
_atom_site_aniso_U_12
_atom_site_aniso_U_13
_atom_site_aniso_U_23
N1 0.0145(6) 0.0119(6) 0.0174(7) -0.0002(5) 0.0067(5) -0.0001(5)
N2 0.0175(7) 0.0139(7) 0.0189(7) -0.0001(5) 0.0059(6) -0.0025(5)
N3 0.0168(7) 0.0155(7) 0.0167(7) 0.0012(5) 0.0054(5) -0.0016(5)
C3A 0.0142(7) 0.0152(7) 0.0147(7) 0.0019(6) 0.0051(6) 0.0007(6)
O4 0.0200(6) 0.0170(6) 0.0151(5) -0.0010(5) 0.0097(5) -0.0023(4)
C5 0.0146(8) 0.0176(8) 0.0169(8) 0.0023(6) 0.0059(6) 0.0010(6)
O5 0.0248(7) 0.0287(7) 0.0201(6) -0.0039(5) 0.0141(5) -0.0030(5)
C5A 0.0134(7) 0.0155(8) 0.0139(7) 0.0023(6) 0.0049(6) 0.0015(6)
C6 0.0149(8) 0.0170(8) 0.0182(8) 0.0006(6) 0.0065(6) 0.0028(6)
C7 0.0157(8) 0.0150(8) 0.0203(8) -0.0011(6) 0.0040(7) 0.0018(6)
C8 0.0162(8) 0.0142(7) 0.0159(8) 0.0017(6) 0.0029(6) -0.0021(6)
C9 0.0153(8) 0.0141(7) 0.0150(7) 0.0012(6) 0.0057(6) 0.0008(6)
C9A 0.0128(7) 0.0125(7) 0.0142(7) 0.0023(6) 0.0039(6) 0.0020(6)
C9B 0.0135(7) 0.0139(7) 0.0146(7) 0.0013(6) 0.0060(6) 0.0004(6)
C11 0.0108(7) 0.0153(7) 0.0163(7) -0.0024(6) 0.0056(6) -0.0015(6)
C12 0.0151(8) 0.0160(8) 0.0165(8) -0.0008(6) 0.0050(6) 0.0016(6)
C13 0.0142(7) 0.0139(7) 0.0191(8) 0.0021(6) 0.0051(6) -0.0004(6)
C14 0.0126(7) 0.0199(8) 0.0150(8) -0.0027(6) 0.0053(6) -0.0031(6)
Cl14 0.0205(2) 0.0249(2) 0.0211(2) -0.00127(16) 0.01233(16) -0.00372(16)
C15 0.0183(8) 0.0170(8) 0.0153(8) -0.0017(6) 0.0062(6) 0.0019(6)
C16 0.0155(8) 0.0132(7) 0.0185(8) 0.0016(6) 0.0056(6) 0.0018(6)

loop_
_atom_type_symbol
_atom_type_description
_atom_type_scat_dispersion_real
_atom_type_scat_dispersion_imag
_atom_type_scat_source
C C 0.0033 0.0016 'International Tables Vol C Tables 4.2.6.8 and 6.1.1.4'
H H 0.0000 0.0000 'International Tables Vol C Tables 4.2.6.8 and 6.1.1.4'
N N 0.0061 0.0033 'International Tables Vol C Tables 4.2.6.8 and 6.1.1.4'
O O 0.0106 0.0060 'International Tables Vol C Tables 4.2.6.8 and 6.1.1.4'
Cl Cl 0.1484 0.1585 'International Tables Vol C Tables 4.2.6.8 and 6.1.1.4'

loop_
_geom_angle_atom_site_label_1
_geom_angle_atom_site_label_2
_geom_angle_atom_site_label_3
_geom_angle_site_symmetry_1
_geom_angle_site_symmetry_3
_geom_angle
_geom_angle_publ_flag
N2 N1 C9B . . 110.42(13) ?
N2 N1 C11 . . 117.62(13) ?
C9B N1 C11 . . 131.09(13) ?
N3 N2 N1 . . 108.11(13) ?
N2 N3 C3A . . 106.61(13) ?
N3 C3A O4 . . 121.86(14) ?
N3 C3A C9B . . 112.45(14) ?
O4 C3A C9B . . 125.69(15) ?
C3A O4 C5 . . 117.68(12) ?
O5 C5 O4 . . 116.70(15) ?
O5 C5 C5A . . 125.10(15) ?
O4 C5 C5A . . 118.18(13) ?
C6 C5A C9A . . 120.04(15) ?
C6 C5A C5 . . 116.93(14) ?
C9A C5A C5 . . 123.02(14) ?
C7 C6 C5A . . 119.86(15) ?
C7 C6 H6 . . 120.1 ?
C5A C6 H6 . . 120.1 ?
C6 C7 C8 . . 120.19(15) ?
C6 C7 H7 . . 119.9 ?
C8 C7 H7 . . 119.9 ?
C9 C8 C7 . . 120.71(15) ?
C9 C8 H8 . . 119.6 ?
C7 C8 H8 . . 119.6 ?
C8 C9 C9A . . 119.85(15) ?
C8 C9 H9 . . 120.1 ?
C9A C9 H9 . . 120.1 ?
C9 C9A C5A . . 119.34(14) ?
C9 C9A C9B . . 126.95(14) ?
C5A C9A C9B . . 113.69(14) ?
N1 C9B C3A . . 102.40(14) ?
N1 C9B C9A . . 136.18(14) ?
C3A C9B C9A . . 121.21(14) ?
C12 C11 C16 . . 121.61(15) ?
C12 C11 N1 . . 119.38(14) ?
C16 C11 N1 . . 118.85(14) ?
C11 C12 C13 . . 119.03(15) ?
C11 C12 H12 . . 120.5 ?
C13 C12 H12 . . 120.5 ?
C14 C13 C12 . . 119.27(15) ?
C14 C13 H13 . . 120.4 ?
C12 C13 H13 . . 120.4 ?
C15 C14 C13 . . 121.75(15) ?
C15 C14 Cl14 . . 119.07(13) ?
C13 C14 Cl14 . . 119.17(13) ?
C14 C15 C16 . . 119.03(15) ?
C14 C15 H15 . . 120.5 ?
C16 C15 H15 . . 120.5 ?
C11 C16 C15 . . 119.26(15) ?
C11 C16 H16 . . 120.4 ?
C15 C16 H16 . . 120.4 ?

loop_
_geom_bond_atom_site_label_1
_geom_bond_atom_site_label_2
_geom_bond_site_symmetry_2
_geom_bond_distance
_geom_bond_publ_flag
N1 N2 . 1.3625(19) ?
N1 C9B . 1.365(2) ?
N1 C11 . 1.430(2) ?
N2 N3 . 1.3217(19) ?
N3 C3A . 1.341(2) ?
C3A O4 . 1.3615(19) ?
C3A C9B . 1.366(2) ?
O4 C5 . 1.388(2) ?
C5 O5 . 1.201(2) ?
C5 C5A . 1.485(2) ?
C5A C6 . 1.398(2) ?
C5A C9A . 1.415(2) ?
C6 C7 . 1.383(2) ?
C6 H6 . 0.9500 ?
C7 C8 . 1.397(2) ?
C7 H7 . 0.9500 ?
C8 C9 . 1.386(2) ?
C8 H8 . 0.9500 ?
C9 C9A . 1.398(2) ?
C9 H9 . 0.9500 ?
C9A C9B . 1.445(2) ?
C11 C12 . 1.389(2) ?
C11 C16 . 1.390(2) ?
C12 C13 . 1.391(2) ?
C12 H12 . 0.9500 ?
C13 C14 . 1.387(2) ?
C13 H13 . 0.9500 ?
C14 C15 . 1.387(2) ?
C14 Cl14 . 1.7358(16) ?
C15 C16 . 1.391(2) ?
C15 H15 . 0.9500 ?
C16 H16 . 0.9500 ?

loop_
_geom_hbond_atom_site_label_D
_geom_hbond_atom_site_label_H
_geom_hbond_atom_site_label_A
_geom_hbond_site_symmetry_A
_geom_hbond_distance_DH
_geom_hbond_distance_HA
_geom_hbond_distance_DA
_geom_hbond_angle_DHA
_geom_hbond_publ_flag
C6 H6 O5 3_566 0.95 2.53 3.287(2) 137 no
C8 H8 O5 4_565 0.95 2.57 3.478(2) 161 no
C15 H15 N3 4_585 0.95 2.52 3.271(2) 136 no
C7 H7 Cg1 2_545 0.95 2.69 3.517(2) 146 no

loop_
_geom_torsion_atom_site_label_1
_geom_torsion_atom_site_label_2
_geom_torsion_atom_site_label_3
_geom_torsion_atom_site_label_4
_geom_torsion_site_symmetry_1
_geom_torsion_site_symmetry_2
_geom_torsion_site_symmetry_3
_geom_torsion_site_symmetry_4
_geom_torsion
_geom_torsion_publ_flag
C9B N1 N2 N3 . . . . -0.38(17) ?
C11 N1 N2 N3 . . . . -170.86(13) ?
N1 N2 N3 C3A . . . . 0.74(17) ?
N2 N3 C3A O4 . . . . 179.27(13) ?
N2 N3 C3A C9B . . . . -0.88(18) ?
N3 C3A O4 C5 . . . . -178.29(14) ?
C9B C3A O4 C5 . . . . 1.9(2) ?
C3A O4 C5 O5 . . . . 174.88(14) ?
C3A O4 C5 C5A . . . . -6.7(2) ?
O5 C5 C5A C6 . . . . 4.8(2) ?
O4 C5 C5A C6 . . . . -173.41(14) ?
O5 C5 C5A C9A . . . . -176.28(16) ?
O4 C5 C5A C9A . . . . 5.5(2) ?
C9A C5A C6 C7 . . . . -0.3(2) ?
C5 C5A C6 C7 . . . . 178.64(15) ?
C5A C6 C7 C8 . . . . -0.8(2) ?
C6 C7 C8 C9 . . . . 1.0(2) ?
C7 C8 C9 C9A . . . . -0.1(2) ?
C8 C9 C9A C5A . . . . -1.0(2) ?
C8 C9 C9A C9B . . . . -179.30(15) ?
C6 C5A C9A C9 . . . . 1.1(2) ?
C5 C5A C9A C9 . . . . -177.70(14) ?
C6 C5A C9A C9B . . . . 179.70(14) ?
C5 C5A C9A C9B . . . . 0.9(2) ?
N2 N1 C9B C3A . . . . -0.14(17) ?
C11 N1 C9B C3A . . . . 168.64(15) ?
N2 N1 C9B C9A . . . . 174.36(17) ?
C11 N1 C9B C9A . . . . -16.8(3) ?
N3 C3A C9B N1 . . . . 0.63(18) ?
O4 C3A C9B N1 . . . . -179.53(14) ?
N3 C3A C9B C9A . . . . -174.93(14) ?
O4 C3A C9B C9A . . . . 4.9(2) ?
C9 C9A C9B N1 . . . . -1.2(3) ?
C5A C9A C9B N1 . . . . -179.60(17) ?
C9 C9A C9B C3A . . . . 172.55(16) ?
C5A C9A C9B C3A . . . . -5.9(2) ?
N2 N1 C11 C12 . . . . 122.23(16) ?
C9B N1 C11 C12 . . . . -45.9(2) ?
N2 N1 C11 C16 . . . . -53.3(2) ?
C9B N1 C11 C16 . . . . 138.61(17) ?
C16 C11 C12 C13 . . . . 0.8(2) ?
N1 C11 C12 C13 . . . . -174.59(14) ?
C11 C12 C13 C14 . . . . 1.4(2) ?
C12 C13 C14 C15 . . . . -2.6(2) ?
C12 C13 C14 Cl14 . . . . 176.09(12) ?
C13 C14 C15 C16 . . . . 1.6(2) ?
Cl14 C14 C15 C16 . . . . -177.12(12) ?
C12 C11 C16 C15 . . . . -1.8(2) ?
N1 C11 C16 C15 . . . . 173.59(14) ?
C14 C15 C16 C11 . . . . 0.6(2) ?

_cod_database_fobs_code 2022147
